data_1562606
loop_
_publ_author_name
'Liu, Guang-Zhen'
'Li, Xiao-Dong'
'Xin, Ling-Yun'
'Li, Xiao-Ling'
'Wang, Li-Ya'

_publ_section_title
;
 Diverse assemblies of the (4,4) grid layers exemplified in Zn(II)/Co(II)
 coordination polymers with dual linear ligands
;
_journal_name_full 'Journal of Solid State Chemistry'
_journal_page_first 106
_journal_page_last 113
_journal_paper_doi 10.1016/j.jssc.2013.03.053
_journal_volume 203
_journal_year 2013
_chemical_formula_sum 'C44 H40 Co2 N4 O9'
_chemical_formula_weight 886.66
_space_group_IT_number 14
_space_group_name_Hall '-P 2yn'
_space_group_name_H-M_alt 'P 1 21/n 1'
_symmetry_cell_setting monoclinic
_symmetry_space_group_name_H-M 'P 1 21/n 1'
_atom_sites_solution_hydrogens geom
_atom_sites_solution_primary direct
_atom_sites_solution_secondary difmap
_audit_creation_method SHELXL-97
_cell_angle_alpha 90.00
_cell_angle_beta 92.645(4)
_cell_angle_gamma 90.00
_cell_formula_units_Z 4
_cell_length_a 11.325(3)
_cell_length_b 30.344(8)
_cell_length_c 12.026(4)
_cell_measurement_reflns_used 6764
_cell_measurement_temperature 296(2)
_cell_measurement_theta_max 23.77
_cell_measurement_theta_min 2.42
_cell_volume 4128(2)
_computing_cell_refinement 'Bruker SMART'
_computing_data_collection 'Bruker SMART'
_computing_data_reduction 'Bruker SAINT'
_computing_molecular_graphics 'Bruker SHELXTL'
_computing_publication_material 'Bruker SHELXTL'
_computing_structure_refinement 'SHELXL-97 (Sheldrick, 1997)'
_computing_structure_solution 'SHELXS-97 (Sheldrick, 1990)'
_diffrn_ambient_temperature 296(2)
_diffrn_measured_fraction_theta_full 0.999
_diffrn_measured_fraction_theta_max 0.999
_diffrn_measurement_device_type 'CCD area detector'
_diffrn_measurement_method 'phi and omega scans'
_diffrn_radiation_monochromator graphite
_diffrn_radiation_source 'fine-focus sealed tube'
_diffrn_radiation_type MoK\a
_diffrn_radiation_wavelength 0.71073
_diffrn_reflns_av_R_equivalents 0.0506
_diffrn_reflns_av_sigmaI/netI 0.0399
_diffrn_reflns_limit_h_max 13
_diffrn_reflns_limit_h_min -13
_diffrn_reflns_limit_k_max 36
_diffrn_reflns_limit_k_min -36
_diffrn_reflns_limit_l_max 14
_diffrn_reflns_limit_l_min -14
_diffrn_reflns_number 41931
_diffrn_reflns_theta_full 25.50
_diffrn_reflns_theta_max 25.50
_diffrn_reflns_theta_min 2.42
_diffrn_standards_decay_% 0
_diffrn_standards_interval_count 0
_diffrn_standards_interval_time 0
_diffrn_standards_number 0
_exptl_absorpt_coefficient_mu 0.864
_exptl_absorpt_correction_T_max 0.8886
_exptl_absorpt_correction_T_min 0.8065
_exptl_absorpt_correction_type multi-scan
_exptl_absorpt_process_details sadabs
_exptl_crystal_colour pink
_exptl_crystal_density_diffrn 1.427
_exptl_crystal_density_method 'not measured'
_exptl_crystal_description block
_exptl_crystal_F_000 1832
_exptl_crystal_size_max 0.26
_exptl_crystal_size_mid 0.21
_exptl_crystal_size_min 0.14
_refine_diff_density_max 0.486
_refine_diff_density_min -0.427
_refine_diff_density_rms 0.063
_refine_ls_extinction_method none
_refine_ls_goodness_of_fit_ref 1.073
_refine_ls_hydrogen_treatment constr
_refine_ls_matrix_type full
_refine_ls_number_parameters 532
_refine_ls_number_reflns 7701
_refine_ls_number_restraints 0
_refine_ls_restrained_S_all 1.073
_refine_ls_R_factor_all 0.0747
_refine_ls_R_factor_gt 0.0470
_refine_ls_shift/su_max 0.002
_refine_ls_shift/su_mean 0.000
_refine_ls_structure_factor_coef Fsqd
_refine_ls_weighting_details 'calc w=1/[\s^2^(Fo^2^)+(0.0467P)^2^+3.0584P] where P=(Fo^2^+2Fc^2^)/3'
_refine_ls_weighting_scheme calc
_refine_ls_wR_factor_gt 0.1053
_refine_ls_wR_factor_ref 0.1168
_reflns_number_gt 5615
_reflns_number_total 7701
_reflns_threshold_expression >2sigma(I)
_cod_data_source_file JSSC-2013-203-106.cif
_cod_data_source_block 3
_cod_depositor_comments
;
The following automatic conversions were performed:

data item '_symmetry_cell_setting' value 'Monoclinic' was changed to
'monoclinic' in accordance with the built-in table derived from the
CIF Core dictionary named 'cif_core.dic' version 2.4.5 last updated
on 2014-11-21.

Automatic conversion script
Id: cif_fix_values 8369 2020-08-20 11:38:08Z andrius 
;
_cod_original_sg_symbol_H-M P2(1)/n
_cod_database_code 1562606

loop_
_symmetry_equiv_pos_as_xyz
'x, y, z'
'-x+1/2, y+1/2, -z+1/2'
'-x, -y, -z'
'x-1/2, -y-1/2, z-1/2'

loop_
_atom_site_label
_atom_site_type_symbol
_atom_site_fract_x
_atom_site_fract_y
_atom_site_fract_z
_atom_site_U_iso_or_equiv
_atom_site_adp_type
_atom_site_occupancy
_atom_site_symmetry_multiplicity
_atom_site_calc_flag
_atom_site_refinement_flags
_atom_site_disorder_assembly
_atom_site_disorder_group
Co1 Co -0.00417(4) 0.866894(13) 0.52192(3) 0.03507(13) Uani 1 1 d . . .
Co2 Co -0.22383(4) 0.861691(14) 0.72350(3) 0.03640(13) Uani 1 1 d . . .
N1 N 0.0562(2) 0.83622(9) 0.3756(2) 0.0413(6) Uani 1 1 d . . .
N2 N 0.6219(2) 0.83326(8) -0.2111(2) 0.0402(6) Uani 1 1 d . . .
N3 N 0.1685(2) 0.88770(9) 0.5819(2) 0.0429(6) Uani 1 1 d . . .
N4 N 0.6006(5) 1.08036(16) 0.9780(4) 0.1107(16) Uani 1 1 d . . .
O1 O -0.1494(2) 0.96232(8) 0.5259(2) 0.0616(7) Uani 1 1 d . . .
O2 O -0.0240(2) 0.92438(7) 0.42847(17) 0.0488(6) Uani 1 1 d . . .
O3 O -0.1266(2) 0.80739(7) 0.73701(19) 0.0488(6) Uani 1 1 d . . .
O4 O 0.0212(2) 0.81014(7) 0.61865(18) 0.0463(6) Uani 1 1 d . . .
O5 O -0.08440(18) 0.90027(7) 0.65496(16) 0.0389(5) Uani 1 1 d . . .
O6 O -0.0073(2) 0.91190(10) -0.1424(2) 0.0693(8) Uani 1 1 d . . .
O7 O -0.1978(2) 0.89554(8) -0.13497(17) 0.0480(6) Uani 1 1 d . . .
O8 O 0.3253(2) 0.65141(8) 0.96495(19) 0.0536(6) Uani 1 1 d . . .
O9 O 0.18699(19) 0.63031(8) 1.07908(18) 0.0471(6) Uani 1 1 d . . .
C1 C -0.0946(3) 0.95565(10) 0.4410(2) 0.0396(7) Uani 1 1 d . . .
C2 C -0.1110(4) 0.98849(11) 0.3464(3) 0.0539(10) Uani 1 1 d . . .
H2A H -0.1864 1.0032 0.3528 0.065 Uiso 1 1 calc R . .
H2B H -0.0495 1.0107 0.3543 0.065 Uiso 1 1 calc R . .
C3 C -0.1073(3) 0.96839(10) 0.2320(2) 0.0446(8) Uani 1 1 d . . .
C4 C -0.0051(4) 0.96623(12) 0.1759(3) 0.0558(10) Uani 1 1 d . . .
H4 H 0.0643 0.9777 0.2086 0.067 Uiso 1 1 calc R . .
C5 C -0.0031(3) 0.94731(12) 0.0714(3) 0.0533(9) Uani 1 1 d . . .
H5 H 0.0671 0.9467 0.0343 0.064 Uiso 1 1 calc R . .
C6 C -0.1038(3) 0.92936(10) 0.0219(2) 0.0393(7) Uani 1 1 d . . .
C7 C -0.2064(3) 0.93064(11) 0.0792(3) 0.0442(8) Uani 1 1 d . . .
H7 H -0.2751 0.9181 0.0479 0.053 Uiso 1 1 calc R . .
C8 C -0.2083(3) 0.95030(11) 0.1822(3) 0.0475(8) Uani 1 1 d . . .
H8 H -0.2788 0.9514 0.2188 0.057 Uiso 1 1 calc R . .
C9 C -0.1003(3) 0.91086(11) -0.0935(3) 0.0437(8) Uani 1 1 d . . .
C10 C -0.0327(3) 0.79330(10) 0.6964(3) 0.0396(7) Uani 1 1 d . . .
C11 C 0.0160(3) 0.75157(10) 0.7474(3) 0.0387(7) Uani 1 1 d . . .
C12 C 0.1134(3) 0.73077(11) 0.7060(3) 0.0454(8) Uani 1 1 d . . .
H12 H 0.1520 0.7436 0.6476 0.055 Uiso 1 1 calc R . .
C13 C 0.1540(3) 0.69141(12) 0.7495(3) 0.0496(9) Uani 1 1 d . . .
H13 H 0.2200 0.6782 0.7205 0.060 Uiso 1 1 calc R . .
C14 C 0.0984(3) 0.67125(11) 0.8357(3) 0.0444(8) Uani 1 1 d . . .
C15 C 0.0032(3) 0.69239(12) 0.8794(3) 0.0514(9) Uani 1 1 d . . .
H15 H -0.0343 0.6797 0.9386 0.062 Uiso 1 1 calc R . .
C16 C -0.0373(3) 0.73214(12) 0.8366(3) 0.0483(8) Uani 1 1 d . . .
H16 H -0.1009 0.7460 0.8679 0.058 Uiso 1 1 calc R . .
C17 C 0.1414(4) 0.62835(11) 0.8854(3) 0.0519(9) Uani 1 1 d . . .
H17A H 0.1810 0.6114 0.8299 0.062 Uiso 1 1 calc R . .
H17B H 0.0748 0.6113 0.9094 0.062 Uiso 1 1 calc R . .
C18 C 0.2264(3) 0.63733(10) 0.9841(3) 0.0386(7) Uani 1 1 d . . .
C19 C 0.0164(4) 0.84999(13) 0.2753(3) 0.0649(11) Uani 1 1 d . . .
H19 H -0.0352 0.8738 0.2717 0.078 Uiso 1 1 calc R . .
C20 C 0.0475(4) 0.83095(13) 0.1771(3) 0.0664(12) Uani 1 1 d . . .
H20 H 0.0171 0.8420 0.1095 0.080 Uiso 1 1 calc R . .
C21 C 0.1232(3) 0.79568(11) 0.1787(3) 0.0460(8) Uani 1 1 d . . .
C22 C 0.1623(3) 0.78113(11) 0.2818(3) 0.0502(9) Uani 1 1 d . . .
H22 H 0.2126 0.7570 0.2877 0.060 Uiso 1 1 calc R . .
C23 C 0.1281(3) 0.80169(11) 0.3757(3) 0.0476(8) Uani 1 1 d . . .
H23 H 0.1569 0.7909 0.4441 0.057 Uiso 1 1 calc R . .
C24 C 0.1631(3) 0.77470(12) 0.0738(3) 0.0557(10) Uani 1 1 d . . .
H24A H 0.1002 0.7771 0.0165 0.067 Uiso 1 1 calc R . .
H24B H 0.1778 0.7436 0.0873 0.067 Uiso 1 1 calc R . .
C25 C 0.2742(3) 0.79579(12) 0.0321(3) 0.0500(9) Uani 1 1 d . . .
H25A H 0.3357 0.7950 0.0910 0.060 Uiso 1 1 calc R . .
H25B H 0.2581 0.8264 0.0143 0.060 Uiso 1 1 calc R . .
C26 C 0.3183(3) 0.77277(12) -0.0701(3) 0.0537(9) Uani 1 1 d . . .
H26A H 0.3388 0.7426 -0.0505 0.064 Uiso 1 1 calc R . .
H26B H 0.2546 0.7718 -0.1268 0.064 Uiso 1 1 calc R . .
C27 C 0.4234(3) 0.79435(11) -0.1182(3) 0.0439(8) Uani 1 1 d . . .
C28 C 0.4329(3) 0.79883(12) -0.2322(3) 0.0490(9) Uani 1 1 d . . .
H28 H 0.3726 0.7886 -0.2806 0.059 Uiso 1 1 calc R . .
C29 C 0.5307(3) 0.81836(11) -0.2737(3) 0.0464(8) Uani 1 1 d . . .
H29 H 0.5334 0.8214 -0.3505 0.056 Uiso 1 1 calc R . .
C30 C 0.6126(3) 0.82906(12) -0.1009(3) 0.0506(9) Uani 1 1 d . . .
H30 H 0.6740 0.8395 -0.0541 0.061 Uiso 1 1 calc R . .
C31 C 0.5171(3) 0.81018(12) -0.0540(3) 0.0528(9) Uani 1 1 d . . .
H31 H 0.5157 0.8080 0.0231 0.063 Uiso 1 1 calc R . .
C32 C 0.2411(3) 0.90920(13) 0.5169(3) 0.0529(9) Uani 1 1 d . . .
H32 H 0.2191 0.9121 0.4418 0.063 Uiso 1 1 calc R . .
C33 C 0.3469(3) 0.92737(13) 0.5546(3) 0.0561(10) Uani 1 1 d . . .
H33 H 0.3948 0.9416 0.5051 0.067 Uiso 1 1 calc R . .
C34 C 0.3818(3) 0.92446(11) 0.6659(3) 0.0455(8) Uani 1 1 d . . .
C35 C 0.3073(3) 0.90205(12) 0.7335(3) 0.0506(9) Uani 1 1 d . . .
H35 H 0.3270 0.8990 0.8090 0.061 Uiso 1 1 calc R . .
C36 C 0.2041(3) 0.88426(12) 0.6894(3) 0.0489(8) Uani 1 1 d . . .
H36 H 0.1561 0.8689 0.7368 0.059 Uiso 1 1 calc R . .
C37 C 0.4953(3) 0.94442(13) 0.7156(3) 0.0594(10) Uani 1 1 d . . .
H37A H 0.4767 0.9599 0.7832 0.071 Uiso 1 1 calc R . .
H37B H 0.5485 0.9205 0.7370 0.071 Uiso 1 1 calc R . .
C38 C 0.5608(3) 0.97579(13) 0.6434(3) 0.0566(10) Uani 1 1 d . . .
H38A H 0.5085 0.9997 0.6202 0.068 Uiso 1 1 calc R . .
H38B H 0.5839 0.9604 0.5771 0.068 Uiso 1 1 calc R . .
C39 C 0.6706(3) 0.99473(13) 0.7039(3) 0.0572(10) Uani 1 1 d . . .
H39A H 0.7193 0.9705 0.7322 0.069 Uiso 1 1 calc R . .
H39B H 0.7158 1.0108 0.6508 0.069 Uiso 1 1 calc R . .
C40 C 0.6450(3) 1.02492(11) 0.7992(3) 0.0477(8) Uani 1 1 d . . .
C41 C 0.5961(5) 1.06543(16) 0.7847(4) 0.0959(17) Uani 1 1 d . . .
H41 H 0.5777 1.0757 0.7131 0.115 Uiso 1 1 calc R . .
C42 C 0.5735(6) 1.09130(19) 0.8750(5) 0.118(2) Uani 1 1 d . . .
H42 H 0.5366 1.1183 0.8619 0.141 Uiso 1 1 calc R . .
C43 C 0.6518(6) 1.0416(2) 0.9903(4) 0.117(2) Uani 1 1 d . . .
H43 H 0.6751 1.0328 1.0620 0.140 Uiso 1 1 calc R . .
C44 C 0.6732(5) 1.01345(16) 0.9045(4) 0.0896(16) Uani 1 1 d . . .
H44 H 0.7075 0.9861 0.9196 0.107 Uiso 1 1 calc R . .

loop_
_atom_site_aniso_label
_atom_site_aniso_U_11
_atom_site_aniso_U_22
_atom_site_aniso_U_33
_atom_site_aniso_U_23
_atom_site_aniso_U_13
_atom_site_aniso_U_12
Co1 0.0381(3) 0.0405(2) 0.0269(2) -0.00038(17) 0.00483(17) 0.00144(19)
Co2 0.0376(3) 0.0429(2) 0.0290(2) -0.00204(18) 0.00432(18) -0.00026(19)
N1 0.0448(16) 0.0441(15) 0.0354(14) -0.0007(12) 0.0077(12) 0.0052(13)
N2 0.0394(16) 0.0447(15) 0.0368(15) -0.0014(12) 0.0064(12) -0.0010(12)
N3 0.0441(16) 0.0507(16) 0.0342(14) 0.0012(12) 0.0066(12) -0.0019(13)
N4 0.150(5) 0.097(3) 0.085(3) -0.030(3) -0.001(3) 0.034(3)
O1 0.085(2) 0.0583(15) 0.0439(14) 0.0065(12) 0.0258(13) 0.0257(14)
O2 0.0676(16) 0.0474(13) 0.0322(12) 0.0040(10) 0.0108(11) 0.0133(12)
O3 0.0447(14) 0.0479(13) 0.0546(14) 0.0133(11) 0.0096(12) 0.0067(11)
O4 0.0508(14) 0.0474(13) 0.0412(13) 0.0086(11) 0.0087(11) 0.0044(11)
O5 0.0440(13) 0.0449(12) 0.0284(10) -0.0038(9) 0.0085(9) -0.0060(10)
O6 0.0468(15) 0.121(2) 0.0414(14) -0.0251(15) 0.0119(12) -0.0132(16)
O7 0.0480(14) 0.0633(15) 0.0330(12) -0.0106(11) 0.0065(10) -0.0117(12)
O8 0.0458(15) 0.0680(16) 0.0471(14) 0.0231(12) 0.0014(11) -0.0012(13)
O9 0.0376(13) 0.0688(16) 0.0350(12) -0.0007(11) 0.0025(10) 0.0043(11)
C1 0.051(2) 0.0389(17) 0.0292(16) -0.0054(13) -0.0007(15) -0.0004(16)
C2 0.092(3) 0.0394(18) 0.0303(17) -0.0009(14) 0.0000(18) 0.0078(19)
C3 0.070(2) 0.0368(17) 0.0263(16) 0.0025(13) -0.0017(16) 0.0079(17)
C4 0.066(3) 0.066(2) 0.0347(18) -0.0069(17) -0.0055(18) -0.011(2)
C5 0.051(2) 0.072(2) 0.0367(18) -0.0052(17) 0.0056(16) -0.0094(19)
C6 0.049(2) 0.0429(17) 0.0258(15) 0.0010(13) -0.0003(14) -0.0020(15)
C7 0.049(2) 0.0499(19) 0.0335(17) 0.0004(15) 0.0026(15) -0.0054(16)
C8 0.059(2) 0.050(2) 0.0350(17) 0.0005(15) 0.0090(16) 0.0045(17)
C9 0.050(2) 0.050(2) 0.0310(17) -0.0009(15) 0.0003(16) -0.0016(17)
C10 0.0403(19) 0.0422(18) 0.0358(17) -0.0006(14) -0.0038(15) -0.0059(15)
C11 0.0386(18) 0.0409(17) 0.0361(17) 0.0024(14) -0.0030(14) -0.0008(15)
C12 0.045(2) 0.054(2) 0.0376(18) 0.0057(16) 0.0023(15) 0.0016(17)
C13 0.051(2) 0.055(2) 0.0424(19) -0.0011(17) -0.0014(16) 0.0116(17)
C14 0.052(2) 0.0438(18) 0.0360(17) 0.0005(15) -0.0103(16) -0.0002(16)
C15 0.055(2) 0.054(2) 0.045(2) 0.0114(17) 0.0038(17) -0.0052(18)
C16 0.047(2) 0.054(2) 0.0444(19) 0.0056(17) 0.0057(16) 0.0025(17)
C17 0.071(3) 0.0423(19) 0.0409(19) -0.0014(15) -0.0103(18) 0.0019(17)
C18 0.046(2) 0.0329(16) 0.0369(17) 0.0028(13) -0.0009(15) 0.0056(15)
C19 0.089(3) 0.066(2) 0.040(2) -0.0040(18) 0.008(2) 0.036(2)
C20 0.100(3) 0.067(3) 0.0322(19) -0.0025(17) 0.007(2) 0.028(2)
C21 0.045(2) 0.0477(19) 0.047(2) -0.0107(16) 0.0184(16) -0.0089(16)
C22 0.047(2) 0.048(2) 0.055(2) -0.0061(17) 0.0074(17) 0.0104(17)
C23 0.049(2) 0.050(2) 0.0440(19) -0.0026(16) 0.0046(16) 0.0062(17)
C24 0.056(2) 0.059(2) 0.054(2) -0.0180(18) 0.0253(18) -0.0112(18)
C25 0.053(2) 0.053(2) 0.045(2) -0.0086(16) 0.0182(17) -0.0073(17)
C26 0.054(2) 0.057(2) 0.051(2) -0.0164(18) 0.0199(18) -0.0131(18)
C27 0.047(2) 0.0458(19) 0.0401(18) -0.0063(15) 0.0120(16) -0.0018(16)
C28 0.044(2) 0.066(2) 0.0366(18) -0.0045(17) 0.0045(15) -0.0114(18)
C29 0.048(2) 0.060(2) 0.0314(17) 0.0002(16) 0.0048(15) -0.0063(17)
C30 0.049(2) 0.067(2) 0.0360(18) 0.0003(17) 0.0029(16) -0.0150(18)
C31 0.059(2) 0.070(2) 0.0303(17) -0.0009(17) 0.0062(16) -0.0101(19)
C32 0.049(2) 0.072(2) 0.0375(19) 0.0035(17) 0.0040(16) -0.0110(19)
C33 0.048(2) 0.073(3) 0.047(2) 0.0074(19) 0.0073(17) -0.0122(19)
C34 0.043(2) 0.0472(19) 0.0460(19) -0.0023(16) 0.0007(16) 0.0021(16)
C35 0.052(2) 0.060(2) 0.0394(19) 0.0006(17) -0.0029(17) -0.0013(18)
C36 0.046(2) 0.060(2) 0.0404(19) 0.0077(17) 0.0027(16) -0.0049(18)
C37 0.051(2) 0.068(2) 0.059(2) 0.002(2) -0.0044(19) -0.0056(19)
C38 0.053(2) 0.066(2) 0.051(2) -0.0112(19) 0.0021(18) -0.0046(19)
C39 0.046(2) 0.066(2) 0.060(2) -0.0117(19) 0.0012(18) -0.0028(18)
C40 0.0392(19) 0.052(2) 0.052(2) 0.0021(17) -0.0020(16) -0.0032(16)
C41 0.142(5) 0.079(3) 0.063(3) -0.009(3) -0.033(3) 0.036(3)
C42 0.156(6) 0.090(4) 0.103(5) -0.029(3) -0.042(4) 0.058(4)
C43 0.181(6) 0.115(5) 0.054(3) -0.010(3) 0.002(3) 0.042(5)
C44 0.137(5) 0.073(3) 0.059(3) 0.003(2) 0.006(3) 0.033(3)

loop_
_atom_type_symbol
_atom_type_description
_atom_type_scat_dispersion_real
_atom_type_scat_dispersion_imag
_atom_type_scat_source
C C 0.0033 0.0016 'International Tables Vol C Tables 4.2.6.8 and 6.1.1.4'
H H 0.0000 0.0000 'International Tables Vol C Tables 4.2.6.8 and 6.1.1.4'
N N 0.0061 0.0033 'International Tables Vol C Tables 4.2.6.8 and 6.1.1.4'
O O 0.0106 0.0060 'International Tables Vol C Tables 4.2.6.8 and 6.1.1.4'
Co Co 0.3494 0.9721 'International Tables Vol C Tables 4.2.6.8 and 6.1.1.4'

loop_
_geom_angle_atom_site_label_1
_geom_angle_atom_site_label_2
_geom_angle_atom_site_label_3
_geom_angle
_geom_angle_site_symmetry_1
_geom_angle_site_symmetry_3
O2 Co1 O4 177.92(10) . .
O2 Co1 O8 88.34(10) . 4_575
O4 Co1 O8 93.70(10) . 4_575
O2 Co1 N1 87.18(9) . .
O4 Co1 N1 93.36(10) . .
O8 Co1 N1 86.56(10) 4_575 .
O2 Co1 O5 88.17(8) . .
O4 Co1 O5 91.50(9) . .
O8 Co1 O5 87.31(9) 4_575 .
N1 Co1 O5 172.41(10) . .
O2 Co1 N3 90.50(10) . .
O4 Co1 N3 87.45(10) . .
O8 Co1 N3 178.15(10) 4_575 .
N1 Co1 N3 94.82(10) . .
O5 Co1 N3 91.22(9) . .
O9 Co2 O3 115.57(10) 4_575 .
O9 Co2 O7 137.07(10) 4_575 1_556
O3 Co2 O7 107.31(10) . 1_556
O9 Co2 N2 88.84(10) 4_575 1_456
O3 Co2 N2 95.45(10) . 1_456
O7 Co2 N2 89.13(10) 1_556 1_456
O9 Co2 O5 87.21(9) 4_575 .
O3 Co2 O5 93.93(9) . .
O7 Co2 O5 87.98(8) 1_556 .
N2 Co2 O5 170.62(9) 1_456 .
C23 N1 C19 115.5(3) . .
C23 N1 Co1 124.3(2) . .
C19 N1 Co1 120.1(2) . .
C29 N2 C30 115.7(3) . .
C29 N2 Co2 123.9(2) . 1_654
C30 N2 Co2 120.4(2) . 1_654
C32 N3 C36 116.0(3) . .
C32 N3 Co1 121.6(2) . .
C36 N3 Co1 122.0(2) . .
C42 N4 C43 114.6(5) . .
C1 O2 Co1 128.5(2) . .
C10 O3 Co2 136.2(2) . .
C10 O4 Co1 134.0(2) . .
Co1 O5 Co2 111.93(9) . .
C9 O7 Co2 127.6(2) . 1_554
C18 O8 Co1 132.9(2) . 4_676
C18 O9 Co2 125.8(2) . 4_676
O1 C1 O2 124.8(3) . .
O1 C1 C2 117.6(3) . .
O2 C1 C2 117.6(3) . .
C3 C2 C1 114.3(3) . .
C3 C2 H2A 108.7 . .
C1 C2 H2A 108.7 . .
C3 C2 H2B 108.7 . .
C1 C2 H2B 108.7 . .
H2A C2 H2B 107.6 . .
C4 C3 C8 118.1(3) . .
C4 C3 C2 121.9(3) . .
C8 C3 C2 120.0(3) . .
C3 C4 C5 121.1(3) . .
C3 C4 H4 119.4 . .
C5 C4 H4 119.4 . .
C6 C5 C4 120.7(3) . .
C6 C5 H5 119.6 . .
C4 C5 H5 119.6 . .
C5 C6 C7 118.3(3) . .
C5 C6 C9 119.6(3) . .
C7 C6 C9 122.1(3) . .
C8 C7 C6 120.7(3) . .
C8 C7 H7 119.7 . .
C6 C7 H7 119.7 . .
C7 C8 C3 121.1(3) . .
C7 C8 H8 119.5 . .
C3 C8 H8 119.5 . .
O6 C9 O7 124.5(3) . .
O6 C9 C6 119.5(3) . .
O7 C9 C6 116.0(3) . .
O4 C10 O3 126.8(3) . .
O4 C10 C11 117.9(3) . .
O3 C10 C11 115.2(3) . .
C12 C11 C16 117.8(3) . .
C12 C11 C10 121.4(3) . .
C16 C11 C10 120.7(3) . .
C13 C12 C11 121.2(3) . .
C13 C12 H12 119.4 . .
C11 C12 H12 119.4 . .
C12 C13 C14 121.0(3) . .
C12 C13 H13 119.5 . .
C14 C13 H13 119.5 . .
C15 C14 C13 118.1(3) . .
C15 C14 C17 119.7(3) . .
C13 C14 C17 122.1(3) . .
C14 C15 C16 121.1(3) . .
C14 C15 H15 119.5 . .
C16 C15 H15 119.5 . .
C15 C16 C11 120.8(3) . .
C15 C16 H16 119.6 . .
C11 C16 H16 119.6 . .
C14 C17 C18 109.7(3) . .
C14 C17 H17A 109.7 . .
C18 C17 H17A 109.7 . .
C14 C17 H17B 109.7 . .
C18 C17 H17B 109.7 . .
H17A C17 H17B 108.2 . .
O8 C18 O9 126.1(3) . .
O8 C18 C17 117.8(3) . .
O9 C18 C17 116.1(3) . .
N1 C19 C20 123.8(3) . .
N1 C19 H19 118.1 . .
C20 C19 H19 118.1 . .
C21 C20 C19 120.0(3) . .
C21 C20 H20 120.0 . .
C19 C20 H20 120.0 . .
C22 C21 C20 116.1(3) . .
C22 C21 C24 121.8(3) . .
C20 C21 C24 122.1(3) . .
C23 C22 C21 120.7(3) . .
C23 C22 H22 119.6 . .
C21 C22 H22 119.6 . .
N1 C23 C22 123.9(3) . .
N1 C23 H23 118.0 . .
C22 C23 H23 118.0 . .
C21 C24 C25 112.6(3) . .
C21 C24 H24A 109.1 . .
C25 C24 H24A 109.1 . .
C21 C24 H24B 109.1 . .
C25 C24 H24B 109.1 . .
H24A C24 H24B 107.8 . .
C24 C25 C26 112.5(3) . .
C24 C25 H25A 109.1 . .
C26 C25 H25A 109.1 . .
C24 C25 H25B 109.1 . .
C26 C25 H25B 109.1 . .
H25A C25 H25B 107.8 . .
C27 C26 C25 114.1(3) . .
C27 C26 H26A 108.7 . .
C25 C26 H26A 108.7 . .
C27 C26 H26B 108.7 . .
C25 C26 H26B 108.7 . .
H26A C26 H26B 107.6 . .
C31 C27 C28 115.5(3) . .
C31 C27 C26 123.0(3) . .
C28 C27 C26 121.6(3) . .
C29 C28 C27 120.2(3) . .
C29 C28 H28 119.9 . .
C27 C28 H28 119.9 . .
N2 C29 C28 124.1(3) . .
N2 C29 H29 117.9 . .
C28 C29 H29 117.9 . .
N2 C30 C31 123.2(3) . .
N2 C30 H30 118.4 . .
C31 C30 H30 118.4 . .
C30 C31 C27 121.4(3) . .
C30 C31 H31 119.3 . .
C27 C31 H31 119.3 . .
N3 C32 C33 123.7(3) . .
N3 C32 H32 118.1 . .
C33 C32 H32 118.1 . .
C32 C33 C34 119.9(3) . .
C32 C33 H33 120.0 . .
C34 C33 H33 120.0 . .
C35 C34 C33 116.6(3) . .
C35 C34 C37 119.7(3) . .
C33 C34 C37 123.7(3) . .
C36 C35 C34 120.1(3) . .
C36 C35 H35 120.0 . .
C34 C35 H35 120.0 . .
N3 C36 C35 123.7(3) . .
N3 C36 H36 118.2 . .
C35 C36 H36 118.2 . .
C38 C37 C34 117.1(3) . .
C38 C37 H37A 108.0 . .
C34 C37 H37A 108.0 . .
C38 C37 H37B 108.0 . .
C34 C37 H37B 108.0 . .
H37A C37 H37B 107.3 . .
C37 C38 C39 112.1(3) . .
C37 C38 H38A 109.2 . .
C39 C38 H38A 109.2 . .
C37 C38 H38B 109.2 . .
C39 C38 H38B 109.2 . .
H38A C38 H38B 107.9 . .
C40 C39 C38 114.3(3) . .
C40 C39 H39A 108.7 . .
C38 C39 H39A 108.7 . .
C40 C39 H39B 108.7 . .
C38 C39 H39B 108.7 . .
H39A C39 H39B 107.6 . .
C44 C40 C41 115.8(4) . .
C44 C40 C39 121.1(4) . .
C41 C40 C39 123.1(4) . .
C40 C41 C42 120.4(5) . .
C40 C41 H41 119.8 . .
C42 C41 H41 119.8 . .
N4 C42 C41 124.1(5) . .
N4 C42 H42 117.9 . .
C41 C42 H42 117.9 . .
N4 C43 C44 124.4(5) . .
N4 C43 H43 117.8 . .
C44 C43 H43 117.8 . .
C40 C44 C43 120.5(5) . .
C40 C44 H44 119.7 . .
C43 C44 H44 119.7 . .

loop_
_geom_bond_atom_site_label_1
_geom_bond_atom_site_label_2
_geom_bond_distance
_geom_bond_site_symmetry_2
Co1 O2 2.082(2) .
Co1 O4 2.091(2) .
Co1 O8 2.094(2) 4_575
Co1 N1 2.131(3) .
Co1 O5 2.132(2) .
Co1 N3 2.148(3) .
Co2 O9 1.983(2) 4_575
Co2 O3 1.984(2) .
Co2 O7 1.998(2) 1_556
Co2 N2 2.132(3) 1_456
Co2 O5 2.159(2) .
N1 C23 1.327(4) .
N1 C19 1.334(4) .
N2 C29 1.329(4) .
N2 C30 1.340(4) .
N2 Co2 2.132(3) 1_654
N3 C32 1.331(4) .
N3 C36 1.340(4) .
N4 C42 1.305(7) .
N4 C43 1.316(7) .
O1 C1 1.236(4) .
O2 C1 1.255(4) .
O3 C10 1.266(4) .
O4 C10 1.249(4) .
O6 C9 1.231(4) .
O7 C9 1.278(4) .
O7 Co2 1.998(2) 1_554
O8 C18 1.231(4) .
O8 Co1 2.094(2) 4_676
O9 C18 1.263(4) .
O9 Co2 1.983(2) 4_676
C1 C2 1.517(4) .
C2 C3 1.508(4) .
C2 H2A 0.9700 .
C2 H2B 0.9700 .
C3 C4 1.368(5) .
C3 C8 1.380(5) .
C4 C5 1.382(5) .
C4 H4 0.9300 .
C5 C6 1.374(5) .
C5 H5 0.9300 .
C6 C7 1.379(5) .
C6 C9 1.499(4) .
C7 C8 1.376(4) .
C7 H7 0.9300 .
C8 H8 0.9300 .
C10 C11 1.501(4) .
C11 C12 1.383(4) .
C11 C16 1.385(4) .
C12 C13 1.375(5) .
C12 H12 0.9300 .
C13 C14 1.380(5) .
C13 H13 0.9300 .
C14 C15 1.379(5) .
C14 C17 1.504(4) .
C15 C16 1.381(5) .
C15 H15 0.9300 .
C16 H16 0.9300 .
C17 C18 1.517(5) .
C17 H17A 0.9700 .
C17 H17B 0.9700 .
C19 C20 1.376(5) .
C19 H19 0.9300 .
C20 C21 1.371(5) .
C20 H20 0.9300 .
C21 C22 1.370(5) .
C21 C24 1.501(4) .
C22 C23 1.362(5) .
C22 H22 0.9300 .
C23 H23 0.9300 .
C24 C25 1.518(5) .
C24 H24A 0.9700 .
C24 H24B 0.9700 .
C25 C26 1.519(4) .
C25 H25A 0.9700 .
C25 H25B 0.9700 .
C26 C27 1.498(4) .
C26 H26A 0.9700 .
C26 H26B 0.9700 .
C27 C31 1.370(5) .
C27 C28 1.387(4) .
C28 C29 1.371(4) .
C28 H28 0.9300 .
C29 H29 0.9300 .
C30 C31 1.369(5) .
C30 H30 0.9300 .
C31 H31 0.9300 .
C32 C33 1.376(5) .
C32 H32 0.9300 .
C33 C34 1.381(5) .
C33 H33 0.9300 .
C34 C35 1.377(5) .
C34 C37 1.519(5) .
C35 C36 1.371(5) .
C35 H35 0.9300 .
C36 H36 0.9300 .
C37 C38 1.506(5) .
C37 H37A 0.9700 .
C37 H37B 0.9700 .
C38 C39 1.523(5) .
C38 H38A 0.9700 .
C38 H38B 0.9700 .
C39 C40 1.505(5) .
C39 H39A 0.9700 .
C39 H39B 0.9700 .
C40 C44 1.338(5) .
C40 C41 1.356(5) .
C41 C42 1.374(7) .
C41 H41 0.9300 .
C42 H42 0.9300 .
C43 C44 1.369(6) .
C43 H43 0.9300 .
C44 H44 0.9300 .
